data_7010796
loop_
_publ_author_name
'Tania R. van den Ancker'
'Suresh K. Bhargava'
'Fabian Mohr'
'Stavroula Papadopoulos'
'Colin L. Raston'
'Brian W. Skelton'
'Allan H. White'

_publ_section_title
;
 Syntheses and crystal structures of binuclear gold(I), silver(I) and
 copper(I) complexes containing bulky pyridyl functionalised alkyl
 ligands
;
_journal_issue 20
_journal_name_full 'J. Chem. Soc., Dalton Trans.'
_journal_page_first 3069
_journal_page_last 3072
_journal_paper_doi 10.1039/b103865f
_journal_year 2001
_chemical_formula_sum 'C13 H24 Cu N Si2'
_chemical_formula_weight 314.06
_space_group_IT_number 2
_symmetry_cell_setting triclinic
_symmetry_space_group_name_Hall '-P 1'
_symmetry_space_group_name_H-M 'P -1'
_cell_angle_alpha 113.53(3)
_cell_angle_beta 97.07(4)
_cell_angle_gamma 104.56(3)
_cell_formula_units_Z 2
_cell_length_a 11.494(5)
_cell_length_b 9.257(3)
_cell_length_c 9.058(4)
_cell_measurement_reflns_used 8
_cell_measurement_temperature 293
_cell_measurement_theta_max 20.7
_cell_measurement_theta_min 17.2
_cell_volume 827.7(7)
_computing_cell_refinement 'Enraf Nonius software'
_computing_data_collection 'Enraf Nonius software'
_computing_data_reduction 'xtal ADDREF'
_computing_molecular_graphics xtal
_computing_publication_material 'xtal BONDLA CIFIO'
_computing_structure_refinement xtal
_computing_structure_solution xtal
_diffrn_ambient_temperature 293
_diffrn_measurement_device_type
;
CAD4 diffractometer
;
_diffrn_measurement_method '2\q-\w scans'
_diffrn_radiation_detector 'scintillation counter'
_diffrn_radiation_monochromator graphite
_diffrn_radiation_source 'rotating anode'
_diffrn_radiation_type 'Mo K\a'
_diffrn_radiation_wavelength .71073
_diffrn_reflns_av_R_equivalents .135
_diffrn_reflns_av_sigmaI/netI 0
_diffrn_reflns_limit_h_max 16
_diffrn_reflns_limit_h_min -16
_diffrn_reflns_limit_k_max 13
_diffrn_reflns_limit_k_min -11
_diffrn_reflns_limit_l_max 0
_diffrn_reflns_limit_l_min -12
_diffrn_reflns_number 4953
_diffrn_reflns_theta_max 29.99
_diffrn_reflns_theta_min 1.89
_diffrn_standards_decay_% 0
_diffrn_standards_interval_time 60
_diffrn_standards_number 8
_exptl_absorpt_coefficient_mu 1.446
_exptl_absorpt_correction_T_max .72
_exptl_absorpt_correction_T_min .60
_exptl_absorpt_correction_type gaussian
_exptl_absorpt_process_details
;
XTAL absorb               
;
_exptl_crystal_colour green
_exptl_crystal_density_diffrn 1.26
_exptl_crystal_description block
_exptl_crystal_F_000 332
_exptl_crystal_size_max .60
_exptl_crystal_size_mid .34
_exptl_crystal_size_min .24
_refine_diff_density_max 1.334
_refine_diff_density_min -1.168
_refine_ls_goodness_of_fit_all 1.988
_refine_ls_goodness_of_fit_ref 1.542
_refine_ls_hydrogen_treatment noref
_refine_ls_matrix_type full
_refine_ls_number_constraints 0
_refine_ls_number_parameters 155
_refine_ls_number_reflns 3349
_refine_ls_number_restraints 0
_refine_ls_R_factor_all .08
_refine_ls_R_factor_gt .065
_refine_ls_shift/su_max .019
_refine_ls_shift/su_mean .002
_refine_ls_structure_factor_coef F
_refine_ls_weighting_scheme sigma
_refine_ls_wR_factor_all .075
_refine_ls_wR_factor_ref .073
_reflns_d_resolution_high .711
_reflns_d_resolution_low 10.766
_reflns_limit_h_max 15
_reflns_limit_h_min -16
_reflns_limit_k_max 11
_reflns_limit_k_min -13
_reflns_limit_l_max 12
_reflns_limit_l_min 0
_reflns_number_gt 4803
_reflns_number_total 4803
_reflns_threshold_expression 'I    > 3.00 sig(I   )'
_cod_data_source_file b103865f.txt
_cod_data_source_block cusii
_cod_original_sg_symbol_Hall -p_1
_cod_original_sg_symbol_H-M P_-1
_cod_original_formula_sum 'C13 H24 Cu1 N1 Si2'
_cod_database_code 7010796

loop_
_symmetry_equiv_pos_as_xyz
+x,+y,+z
-x,-y,-z

loop_
_atom_site_label
_atom_site_fract_x
_atom_site_fract_y
_atom_site_fract_z
_atom_site_U_iso_or_equiv
_atom_site_adp_type
_atom_site_calc_flag
_atom_site_calc_attached_atom
_atom_site_occupancy
_atom_site_disorder_assembly
_atom_site_disorder_group
Cu 1.07683(4) .92908(6) .97519(6) .0510(2) Uani ? ? 1.00000 ? ?
N1 .9541(3) .7171(4) .8181(4) .0537(14) Uani ? ? 1.00000 ? ?
C2 .8335(4) .7094(5) .7827(5) .0578(12) Uani ? ? 1.00000 ? ?
C2' .7942(4) .8602(5) .8650(5) .0511(13) Uani ? ? 1.00000 ? ?
Si1 .73739(13) .9224(2) .70546(17) .0682(6) Uani ? ? 1.00000 ? ?
C11 .6037(7) .7609(12) .5259(9) .155(5) Uani ? ? 1.00000 ? ?
C12 .6817(7) 1.1044(10) .7958(9) .121(4) Uani ? ? 1.00000 ? ?
C13 .8647(6) .9796(9) .6109(8) .104(4) Uani ? ? 1.00000 ? ?
Si2 .69223(12) .81423(16) .99777(17) .0590(6) Uani ? ? 1.00000 ? ?
C21 .5259(5) .6872(8) .8883(8) .099(3) Uani ? ? 1.00000 ? ?
C22 .6862(6) 1.0058(7) 1.1736(7) .087(3) Uani ? ? 1.00000 ? ?
C23 .7552(6) .6985(8) 1.0970(8) .096(3) Uani ? ? 1.00000 ? ?
C3 .7451(5) .5552(7) .6692(7) .087(2) Uani ? ? 1.00000 ? ?
C4 .7767(6) .4168(7) .5955(8) .103(3) Uani ? ? 1.00000 ? ?
C5 .8976(6) .4276(6) .6327(8) .092(3) Uani ? ? 1.00000 ? ?
C6 .9852(5) .5777(6) .7453(7) .070(2) Uani ? ? 1.00000 ? ?
C6' 1.1177(6) .5900(8) .7912(10) .114(4) Uani ? ? 1.00000 ? ?
H11a .62903 .66267 .46704 .16600 Uiso ? ? 1.00000 ? ?
H11b .53481 .72340 .56403 .16600 Uiso ? ? 1.00000 ? ?
H11c .57390 .78715 .43923 .16600 Uiso ? ? 1.00000 ? ?
H12a .61320 1.07715 .84463 .19000 Uiso ? ? 1.00000 ? ?
H12b .74555 1.19921 .88249 .19000 Uiso ? ? 1.00000 ? ?
H12c .65056 1.13843 .71611 .19000 Uiso ? ? 1.00000 ? ?
H13a .93436 1.06919 .69218 .15800 Uiso ? ? 1.00000 ? ?
H13b .89300 .88507 .55778 .15800 Uiso ? ? 1.00000 ? ?
H13c .83774 1.01009 .52688 .15800 Uiso ? ? 1.00000 ? ?
H21a .48964 .74873 .83827 .12600 Uiso ? ? 1.00000 ? ?
H21b .51938 .58474 .79878 .12600 Uiso ? ? 1.00000 ? ?
H21c .47147 .66375 .95291 .12600 Uiso ? ? 1.00000 ? ?
H22a .76815 1.07284 1.24323 .12900 Uiso ? ? 1.00000 ? ?
H22b .65474 1.07143 1.12976 .12900 Uiso ? ? 1.00000 ? ?
H22c .63508 .98452 1.24313 .12900 Uiso ? ? 1.00000 ? ?
H23a .75752 .59689 1.01478 .15300 Uiso ? ? 1.00000 ? ?
H23b .83756 .76514 1.16532 .15300 Uiso ? ? 1.00000 ? ?
H23c .70459 .67439 1.16613 .15300 Uiso ? ? 1.00000 ? ?
H3 .65691 .55838 .63672 .11500 Uiso ? ? 1.00000 ? ?
H4 .71629 .31420 .51111 .12100 Uiso ? ? 1.00000 ? ?
H5 .92015 .33056 .60060 .11200 Uiso ? ? 1.00000 ? ?
H6'a 1.17031 .70685 .83825 .16200 Uiso ? ? 1.00000 ? ?
H6'b 1.14266 .53166 .69210 .16200 Uiso ? ? 1.00000 ? ?
H6'c 1.14584 .55343 .86678 .16200 Uiso ? ? 1.00000 ? ?

loop_
_atom_site_aniso_label
_atom_site_aniso_U_11
_atom_site_aniso_U_22
_atom_site_aniso_U_33
_atom_site_aniso_U_12
_atom_site_aniso_U_13
_atom_site_aniso_U_23
Cu .0482(3) .0351(3) .0504(3) .0102(2) .0051(2) .0049(2)
N1 .059(2) .0366(18) .050(2) .0096(16) .0093(17) .0095(16)
C2 .053(2) .045(2) .046(2) .000(2) .012(2) .002(2)
C2' .042(2) .045(2) .046(2) .0064(18) .0093(18) .0061(19)
Si1 .0588(8) .0751(10) .0507(8) .0058(7) .0048(6) .0213(7)
C11 .119(6) .176(8) .092(5) -.045(6) -.046(4) .063(5)
C12 .146(6) .156(7) .103(5) .098(6) .034(5) .070(5)
C13 .100(5) .132(6) .087(5) .025(4) .037(4) .059(5)
Si2 .0607(8) .0486(7) .0570(8) .0142(6) .0207(6) .0140(6)
C21 .066(3) .085(4) .105(5) .000(3) .036(3) .015(4)
C22 .104(4) .070(4) .079(4) .030(3) .046(3) .018(3)
C23 .138(6) .088(4) .081(4) .050(4) .038(4) .045(4)
C3 .059(3) .057(3) .081(4) .000(2) .012(3) -.017(3)
C4 .086(4) .047(3) .104(5) -.004(3) .028(4) -.020(3)
C5 .103(4) .037(3) .100(5) .016(3) .030(4) .000(3)
C6 .080(3) .039(2) .078(4) .021(2) .018(3) .013(2)
C6' .105(5) .064(4) .147(7) .048(4) .003(5) .018(4)

loop_
_atom_type_symbol
_atom_type_description
_atom_type_oxidation_number
_atom_type_number_in_cell
_atom_type_scat_dispersion_real
_atom_type_scat_dispersion_imag
_atom_type_scat_source
C ? 0 26 .002014 .002014 'Int Tables Vol IV Tables 2.2B and 2.3.1'
O ? 0 0 .007996 .005981 'Int Tables Vol IV Tables 2.2B and 2.3.1'
H ? 0 48 0 0 'Int Tables Vol IV Tables 2.2B and 2.3.1'
Si ? 0 4 .072021 .070984 'Int Tables Vol IV Tables 2.2B and 2.3.1'
N ? 0 2 .004028 .002991 'Int Tables Vol IV Tables 2.2B and 2.3.1'
Cu ? 0 2 .263001 1.266 'Int Tables Vol IV Tables 2.2B and 2.3.1'

loop_
_diffrn_attenuator_code
_diffrn_attenuator_scale
? ?

loop_
_geom_angle_atom_site_label_1
_geom_angle_atom_site_label_2
_geom_angle_atom_site_label_3
_geom_angle_site_symmetry_1
_geom_angle_site_symmetry_2
_geom_angle_site_symmetry_3
_geom_angle
_geom_angle_publ_flag
N1 Cu Cu . . '2 777' 93.20(12) ?
N1 Cu C2' . . '2 777' 177.9(2) ?
Cu Cu C2' '2 777' . '2 777' 88.87(15) ?
Cu N1 C2 . . . 118.4(3) ?
Cu N1 C6 . . . 121.8(3) ?
C2 N1 C6 . . . 119.8(3) ?
N1 C2 C2' . . . 121.6(3) ?
N1 C2 C3 . . . 118.0(4) ?
C2' C2 C3 . . . 120.4(4) ?
C2 C2' Si1 . . . 109.3(3) ?
C2 C2' Si2 . . . 107.0(3) ?
C2 C2' Cu . . '2 777' 118.0(3) ?
Si1 C2' Si2 . . . 120.2(3) ?
Si1 C2' Cu . . '2 777' 100.4(2) ?
Si2 C2' Cu . . '2 777' 102.5(2) ?
C2' Si1 C11 . . . 116.8(4) ?
C2' Si1 C12 . . . 112.1(3) ?
C2' Si1 C13 . . . 109.6(3) ?
C11 Si1 C12 . . . 104.0(4) ?
C11 Si1 C13 . . . 105.5(3) ?
C12 Si1 C13 . . . 108.4(4) ?
Si1 C11 H11a . . . 108.4 ?
Si1 C11 H11b . . . 110.8 ?
Si1 C11 H11c . . . 119.1 ?
H11a C11 H11b . . . 106.6 ?
H11a C11 H11c . . . 103.8 ?
H11b C11 H11c . . . 107.3 ?
Si1 C12 H12a . . . 110.3 ?
Si1 C12 H12b . . . 111.6 ?
Si1 C12 H12c . . . 114.1 ?
H12a C12 H12b . . . 106.9 ?
H12a C12 H12c . . . 105.8 ?
H12b C12 H12c . . . 107.7 ?
Si1 C13 H13a . . . 111.6 ?
Si1 C13 H13b . . . 110.3 ?
Si1 C13 H13c . . . 111.4 ?
H13a C13 H13b . . . 107.4 ?
H13a C13 H13c . . . 108.9 ?
H13b C13 H13c . . . 107.0 ?
C2' Si2 C21 . . . 116.0(3) ?
C2' Si2 C22 . . . 113.8(3) ?
C2' Si2 C23 . . . 109.1(3) ?
C21 Si2 C22 . . . 104.6(3) ?
C21 Si2 C23 . . . 107.0(3) ?
C22 Si2 C23 . . . 105.7(3) ?
Si2 C21 H21a . . . 108.3 ?
Si2 C21 H21b . . . 110.8 ?
Si2 C21 H21c . . . 117.9 ?
H21a C21 H21b . . . 106.3 ?
H21a C21 H21c . . . 104.7 ?
H21b C21 H21c . . . 108.2 ?
Si2 C22 H22a . . . 109.9 ?
Si2 C22 H22b . . . 109.6 ?
Si2 C22 H22c . . . 114.8 ?
H22a C22 H22b . . . 107.8 ?
H22a C22 H22c . . . 107.4 ?
H22b C22 H22c . . . 107.1 ?
Si2 C23 H23a . . . 110.5 ?
Si2 C23 H23b . . . 109.9 ?
Si2 C23 H23c . . . 110.4 ?
H23a C23 H23b . . . 109.0 ?
H23a C23 H23c . . . 108.9 ?
H23b C23 H23c . . . 108.1 ?
C2 C3 C4 . . . 122.0(5) ?
C2 C3 H3 . . . 115.1 ?
C4 C3 H3 . . . 122.6 ?
C3 C4 C5 . . . 118.9(4) ?
C3 C4 H4 . . . 121.0 ?
C5 C4 H4 . . . 119.9 ?
C4 C5 C6 . . . 119.7(6) ?
C4 C5 H5 . . . 120.6 ?
C6 C5 H5 . . . 118.4 ?
N1 C6 C5 . . . 121.5(5) ?
N1 C6 C6' . . . 118.2(4) ?
C5 C6 C6' . . . 120.3(6) ?
C6 C6' H6'a . . . 109.2 ?
C6 C6' H6'b . . . 109.7 ?
C6 C6' H6'c . . . 122.0 ?
H6'a C6' H6'b . . . 105.8 ?
H6'a C6' H6'c . . . 104.0 ?
H6'b C6' H6'c . . . 104.9 ?

loop_
_geom_bond_atom_site_label_1
_geom_bond_atom_site_label_2
_geom_bond_site_symmetry_1
_geom_bond_site_symmetry_2
_geom_bond_distance
_geom_bond_publ_flag
Cu N1 . . 1.936(3) ?
Cu Cu . '2 777' 2.4363(11) ?
Cu C2' . '2 777' 1.965(3) ?
N1 C2 . . 1.361(6) ?
N1 C6 . . 1.356(7) ?
C2 C2' . . 1.509(7) ?
C2 C3 . . 1.403(5) ?
C2' Si1 . . 1.862(6) ?
C2' Si2 . . 1.872(5) ?
Si1 C11 . . 1.879(6) ?
Si1 C12 . . 1.868(9) ?
Si1 C13 . . 1.854(8) ?
C11 H11a . . .990 ?
C11 H11b . . .944 ?
C11 H11c . . .960 ?
C12 H12a . . .977 ?
C12 H12b . . .954 ?
C12 H12c . . .961 ?
C13 H13a . . .951 ?
C13 H13b . . .974 ?
C13 H13c . . .955 ?
Si2 C21 . . 1.869(5) ?
Si2 C22 . . 1.876(6) ?
Si2 C23 . . 1.865(9) ?
C21 H21a . . .991 ?
C21 H21b . . .948 ?
C21 H21c . . .951 ?
C22 H22a . . .958 ?
C22 H22b . . .962 ?
C22 H22c . . .955 ?
C23 H23a . . .948 ?
C23 H23b . . .958 ?
C23 H23c . . .957 ?
C3 C4 . . 1.353(9) ?
C3 H3 . . 1.031 ?
C4 C5 . . 1.357(10) ?
C4 H4 . . .963 ?
C5 C6 . . 1.377(6) ?
C5 H5 . . .941 ?
C6 C6' . . 1.491(9) ?
C6' H6'a . . .978 ?
C6' H6'b . . .966 ?
C6' H6'c . . .935 ?

loop_
_geom_hbond_atom_site_label_D
_geom_hbond_atom_site_label_H
_geom_hbond_atom_site_label_A
_geom_hbond_site_symmetry_D
_geom_hbond_site_symmetry_H
_geom_hbond_site_symmetry_A
_geom_hbond_distance_DH
_geom_hbond_distance_HA
_geom_hbond_distance_DA
_geom_hbond_angle_DHA
_geom_hbond_publ_flag
? ? ? ? ? ? ? ? ? ? ?

loop_
_geom_torsion_atom_site_label_1
_geom_torsion_atom_site_label_2
_geom_torsion_atom_site_label_3
_geom_torsion_atom_site_label_4
_geom_torsion_site_symmetry_1
_geom_torsion_site_symmetry_2
_geom_torsion_site_symmetry_3
_geom_torsion_site_symmetry_4
_geom_torsion
_geom_torsion_publ_flag
? ? ? ? ? ? ? ? ? ?
